data_2241684
loop_
_publ_author_name
'Swinton Darious, Robert'
'Thomas Muthiah, Packianathan'
'Perdih, Franc'

_publ_section_title
;
 Supramolecular architecture in a co-crystal of the N(7)---H tautomeric
 form of <i>N</i>^6^-benzoyladenine with adipic acid (1/0.5)
;
_journal_coeditor_code HG5474
_journal_issue 6
_journal_name_full 'Acta Crystallographica Section E'
_journal_page_first 805
_journal_page_last 808
_journal_paper_doi 10.1107/S2056989016007581
_journal_volume 72
_journal_year 2016
_chemical_formula_iupac 'C12 H9 N5 O, 0.5C6 H10 O4'
_chemical_formula_moiety 'C12 H9 N5 O, 0.5(C6 H10 O4)'
_chemical_formula_sum 'C15 H14 N5 O3'
_chemical_formula_weight 312.31
_chemical_name_systematic
;
<i>N</i>^6^-Benzoyladenine--adipic acid (1/0.5)
;
_space_group_crystal_system monoclinic
_space_group_IT_number 14
_space_group_name_Hall '-P 2ybc'
_space_group_name_H-M_alt 'P 1 21/c 1'
_symmetry_space_group_name_Hall '-P 2ybc'
_symmetry_space_group_name_H-M 'P 1 21/c 1'
_atom_sites_solution_hydrogens mixed
_audit_creation_method SHELXL-2014/7
_cell_angle_alpha 90
_cell_angle_beta 97.117(6)
_cell_angle_gamma 90
_cell_formula_units_Z 4
_cell_length_a 6.1776(4)
_cell_length_b 9.2296(4)
_cell_length_c 25.7480(15)
_cell_measurement_reflns_used 4139
_cell_measurement_temperature 293(2)
_cell_measurement_theta_max 30.0530
_cell_measurement_theta_min 3.2990
_cell_volume 1456.76(14)
_computing_cell_refinement
;
CrysAlis PRO (Agilent, 2013)
;
_computing_data_collection
;
CrysAlis PRO (Agilent, 2013)
;
_computing_data_reduction
;
CrysAlis PRO (Agilent, 2013)
;
_computing_molecular_graphics
;
PLATON (Spek, 2009) and Mercury (Macrae <i>et al.</i>, 2008)
;
_computing_publication_material
;
PLATON (Spek, 2009)
;
_computing_structure_refinement
;
SHELXL2014 (Sheldrick, 2015)
;
_computing_structure_solution
;
SUPERFLIP (Palatinus & Chapuis, 2007)
;
_diffrn_ambient_temperature 293(2)
_diffrn_detector_area_resol_mean 10.4933
_diffrn_measured_fraction_theta_full 0.998
_diffrn_measured_fraction_theta_max 0.999
_diffrn_measurement_device_type 'Agilent SuperNova Dual Source diffractometer with an Atlas detector'
_diffrn_measurement_method '\w scans'
_diffrn_radiation_monochromator mirror
_diffrn_radiation_source 'SuperNova (Mo) X-ray Source'
_diffrn_radiation_type MoK\a
_diffrn_radiation_wavelength 0.71073
_diffrn_reflns_av_R_equivalents 0.0198
_diffrn_reflns_limit_h_max 7
_diffrn_reflns_limit_h_min -8
_diffrn_reflns_limit_k_max 11
_diffrn_reflns_limit_k_min -11
_diffrn_reflns_limit_l_max 31
_diffrn_reflns_limit_l_min -33
_diffrn_reflns_number 9480
_diffrn_reflns_theta_full 25.242
_diffrn_reflns_theta_max 27.485
_diffrn_reflns_theta_min 3.189
_exptl_absorpt_coefficient_mu 0.103
_exptl_absorpt_correction_T_max 1.00000
_exptl_absorpt_correction_T_min 0.75572
_exptl_absorpt_correction_type multi-scan
_exptl_absorpt_process_details
;
(CrysAlis PRO; Agilent, 2013)
;
_exptl_crystal_colour colorless
_exptl_crystal_density_diffrn 1.424
_exptl_crystal_description prism
_exptl_crystal_F_000 652
_exptl_crystal_size_max 0.600
_exptl_crystal_size_mid 0.600
_exptl_crystal_size_min 0.400
_refine_diff_density_max 0.250
_refine_diff_density_min -0.222
_refine_ls_extinction_coef 0.0130(18)
_refine_ls_extinction_expression Fc^*^=kFc[1+0.001xFc^2^\l^3^/sin(2\q)]^-1/4^
_refine_ls_extinction_method
;
SHELXL2014 (Sheldrick, 2015)
;
_refine_ls_goodness_of_fit_ref 1.047
_refine_ls_hydrogen_treatment constr
_refine_ls_matrix_type full
_refine_ls_number_parameters 230
_refine_ls_number_reflns 3325
_refine_ls_number_restraints 0
_refine_ls_restrained_S_all 1.047
_refine_ls_R_factor_all 0.0537
_refine_ls_R_factor_gt 0.0450
_refine_ls_shift/su_max 0.000
_refine_ls_shift/su_mean 0.000
_refine_ls_structure_factor_coef Fsqd
_refine_ls_weighting_details 'w=1/[\s^2^(Fo^2^)+(0.0541P)^2^+0.3295P] where P=(Fo^2^+2Fc^2^)/3'
_refine_ls_weighting_scheme calc
_refine_ls_wR_factor_gt 0.1137
_refine_ls_wR_factor_ref 0.1218
_reflns_number_gt 2755
_reflns_number_total 3325
_reflns_threshold_expression 'I > 2\s(I)'
_cod_data_source_file hg5474sup1.cif
_cod_data_source_block I
_cod_database_code 2241684
_shelx_space_group_comment
;
The symmetry employed for this shelxl refinement is uniquely defined
by the following loop, which should always be used as a source of
symmetry information in preference to the above space-group names.
They are only intended as comments.
;
_shelx_estimated_absorpt_t_min 0.941
_shelx_estimated_absorpt_t_max 0.960

loop_
_space_group_symop_operation_xyz
'x, y, z'
'-x, y+1/2, -z+1/2'
'-x, -y, -z'
'x, -y-1/2, z-1/2'

loop_
_atom_site_type_symbol
_atom_site_label
_atom_site_fract_x
_atom_site_fract_y
_atom_site_fract_z
_atom_site_U_iso_or_equiv
_atom_site_adp_type
_atom_site_calc_flag
_atom_site_occupancy
_atom_site_disorder_assembly
_atom_site_disorder_group
O O1A 0.7104(15) 0.6427(14) 0.1669(8) 0.094(4) Uani d 0.57(3) A 1
O O1B 0.6582(19) 0.6621(6) 0.1877(4) 0.054(2) Uani d 0.43(3) A 2
N N1 0.3308(2) 0.27081(12) 0.16588(5) 0.0415(3) Uani d 1 . .
N N3 0.5648(2) 0.09828(13) 0.21438(5) 0.0477(3) Uani d 1 . .
N N6 0.39990(19) 0.51100(12) 0.15270(5) 0.0391(3) Uani d 1 . .
H H6 0.2702 0.5109 0.1361 0.047 Uiso d 1 . .
N N7 0.85319(19) 0.42515(12) 0.22672(5) 0.0402(3) Uani d 1 . .
H H7 0.8790 0.5157 0.2226 0.048 Uiso d 1 . .
N N9 0.9054(2) 0.19667(13) 0.25397(5) 0.0470(3) Uani d 1 . .
C C2 0.3848(3) 0.13827(15) 0.18545(6) 0.0468(4) Uani d 1 . .
H H2 0.2811 0.0660 0.1774 0.056 Uiso calc 1 . .
C C4 0.7054(2) 0.20808(14) 0.22480(5) 0.0389(3) Uani d 1 . .
C C5 0.6683(2) 0.35149(13) 0.20707(5) 0.0352(3) Uani d 1 . .
C C6 0.4717(2) 0.38085(13) 0.17619(5) 0.0347(3) Uani d 1 . .
C C8 0.9855(3) 0.32896(15) 0.25376(6) 0.0451(4) Uani d 1 . .
H H8 1.1219 0.3535 0.2709 0.054 Uiso calc 1 . .
C C10 0.5100(3) 0.63803(16) 0.15283(7) 0.0493(4) Uani d 1 . .
C C11 0.4104(2) 0.75951(14) 0.11985(6) 0.0412(3) Uani d 1 . .
C C12 0.5550(3) 0.86137(17) 0.10534(7) 0.0544(4) Uani d 1 . .
H H12 0.7028 0.8527 0.1173 0.065 Uiso calc 1 . .
C C13 0.4831(3) 0.97575(19) 0.07333(8) 0.0627(5) Uani d 1 . .
H H13 0.5825 1.0423 0.0630 0.075 Uiso calc 1 . .
C C14 0.2660(3) 0.99109(19) 0.05686(7) 0.0628(5) Uani d 1 . .
H H14 0.2168 1.0681 0.0353 0.075 Uiso calc 1 . .
C C15 0.1208(3) 0.8931(2) 0.07213(8) 0.0655(5) Uani d 1 . .
H H15 -0.0274 0.9047 0.0611 0.079 Uiso calc 1 . .
C C16 0.1909(3) 0.77622(18) 0.10389(7) 0.0538(4) Uani d 1 . .
H H16 0.0908 0.7102 0.1142 0.065 Uiso calc 1 . .
O O2 0.9399(2) 0.25032(13) 0.10377(6) 0.0694(4) Uani d 1 . .
H H2A 1.0565 0.2620 0.1223 0.104 Uiso calc 1 . .
O O3A 1.0228(15) 0.4644(11) 0.0753(5) 0.072(2) Uani d 0.63(3) B 1
O O3B 0.951(3) 0.4828(6) 0.0985(9) 0.070(5) Uani d 0.37(3) B 2
C C17 0.8870(3) 0.36824(17) 0.07825(6) 0.0494(4) Uani d 1 . .
C C18 0.6762(3) 0.36172(16) 0.04285(6) 0.0491(4) Uani d 1 . .
H H18A 0.5619 0.3312 0.0631 0.059 Uiso calc 1 . .
H H18B 0.6882 0.2888 0.0162 0.059 Uiso calc 1 . .
C C19 0.6100(3) 0.50345(16) 0.01626(6) 0.0494(4) Uani d 1 . .
H H19A 0.6069 0.5781 0.0427 0.059 Uiso calc 1 . .
H H19B 0.7188 0.5308 -0.0060 0.059 Uiso calc 1 . .

loop_
_atom_site_aniso_label
_atom_site_aniso_U_11
_atom_site_aniso_U_22
_atom_site_aniso_U_33
_atom_site_aniso_U_12
_atom_site_aniso_U_13
_atom_site_aniso_U_23
O1A 0.047(3) 0.085(4) 0.138(8) -0.023(2) -0.033(4) 0.071(4)
O1B 0.052(3) 0.028(2) 0.073(4) -0.0097(15) -0.024(2) 0.011(2)
N1 0.0423(6) 0.0333(6) 0.0467(7) -0.0045(5) -0.0037(5) 0.0046(5)
N3 0.0559(8) 0.0299(6) 0.0536(7) -0.0047(5) -0.0074(6) 0.0067(5)
N6 0.0365(6) 0.0308(6) 0.0470(6) 0.0002(4) -0.0071(5) 0.0062(5)
N7 0.0399(6) 0.0269(5) 0.0503(7) 0.0015(5) -0.0079(5) 0.0000(5)
N9 0.0495(7) 0.0310(6) 0.0561(7) 0.0051(5) -0.0108(6) 0.0036(5)
C2 0.0519(9) 0.0325(7) 0.0528(8) -0.0091(6) -0.0060(7) 0.0062(6)
C4 0.0444(8) 0.0292(6) 0.0412(7) 0.0023(5) -0.0023(6) 0.0017(5)
C5 0.0381(7) 0.0280(6) 0.0383(7) 0.0015(5) -0.0002(6) -0.0008(5)
C6 0.0380(7) 0.0290(6) 0.0362(6) 0.0006(5) 0.0007(6) 0.0015(5)
C8 0.0423(8) 0.0341(7) 0.0550(8) 0.0045(6) -0.0101(7) -0.0007(6)
C10 0.0461(8) 0.0357(7) 0.0611(9) -0.0047(6) -0.0131(7) 0.0124(7)
C11 0.0472(8) 0.0303(6) 0.0441(7) 0.0017(6) -0.0019(6) 0.0044(5)
C12 0.0510(9) 0.0398(8) 0.0710(11) -0.0011(7) 0.0017(8) 0.0131(7)
C13 0.0716(12) 0.0437(9) 0.0746(12) 0.0012(8) 0.0155(10) 0.0202(8)
C14 0.0809(13) 0.0479(9) 0.0590(10) 0.0163(9) 0.0061(9) 0.0205(8)
C15 0.0542(10) 0.0617(11) 0.0771(12) 0.0142(9) -0.0059(9) 0.0204(9)
C16 0.0464(9) 0.0455(8) 0.0672(10) 0.0021(7) -0.0019(8) 0.0146(7)
O2 0.0568(7) 0.0461(6) 0.0963(10) -0.0026(5) -0.0264(7) 0.0128(6)
O3A 0.061(3) 0.072(2) 0.076(4) -0.026(2) -0.024(3) 0.027(2)
O3B 0.069(5) 0.037(2) 0.092(8) -0.006(2) -0.035(5) 0.002(2)
C17 0.0477(9) 0.0428(8) 0.0544(9) -0.0017(7) -0.0073(7) 0.0029(7)
C18 0.0472(8) 0.0408(8) 0.0558(9) -0.0017(6) -0.0071(7) -0.0016(7)
C19 0.0481(9) 0.0411(8) 0.0554(9) -0.0023(6) -0.0070(7) 0.0023(7)

loop_
_atom_type_symbol
_atom_type_description
_atom_type_scat_dispersion_real
_atom_type_scat_dispersion_imag
_atom_type_scat_source
C C 0.0033 0.0016 'International Tables Vol C Tables 4.2.6.8 and 6.1.1.4'
H H 0.0000 0.0000 'International Tables Vol C Tables 4.2.6.8 and 6.1.1.4'
N N 0.0061 0.0033 'International Tables Vol C Tables 4.2.6.8 and 6.1.1.4'
O O 0.0106 0.0060 'International Tables Vol C Tables 4.2.6.8 and 6.1.1.4'

loop_
_geom_angle_atom_site_label_1
_geom_angle_atom_site_label_2
_geom_angle_atom_site_label_3
_geom_angle_site_symmetry_1
_geom_angle
C6 N1 C2 . 119.23(11)
C2 N3 C4 . 112.56(12)
C10 N6 C6 . 127.77(11)
C10 N6 H6 . 116.0
C6 N6 H6 . 116.2
C8 N7 C5 . 106.82(11)
C8 N7 H7 . 126.7
C5 N7 H7 . 126.5
C8 N9 C4 . 103.90(11)
N3 C2 N1 . 128.29(13)
N3 C2 H2 . 115.9
N1 C2 H2 . 115.9
N3 C4 N9 . 124.79(12)
N3 C4 C5 . 124.74(12)
N9 C4 C5 . 110.47(12)
N7 C5 C6 . 137.86(12)
N7 C5 C4 . 104.56(11)
C6 C5 C4 . 117.57(12)
N1 C6 N6 . 113.77(11)
N1 C6 C5 . 117.61(11)
N6 C6 C5 . 128.60(12)
N9 C8 N7 . 114.25(12)
N9 C8 H8 . 122.9
N7 C8 H8 . 122.9
O1B C10 N6 . 119.4(5)
O1A C10 N6 . 120.7(5)
O1B C10 C11 . 120.0(3)
O1A C10 C11 . 117.6(3)
N6 C10 C11 . 118.50(12)
C16 C11 C12 . 119.33(13)
C16 C11 C10 . 125.15(14)
C12 C11 C10 . 115.52(13)
C13 C12 C11 . 120.82(16)
C13 C12 H12 . 119.6
C11 C12 H12 . 119.6
C14 C13 C12 . 119.81(17)
C14 C13 H13 . 120.1
C12 C13 H13 . 120.1
C13 C14 C15 . 119.86(15)
C13 C14 H14 . 120.1
C15 C14 H14 . 120.1
C14 C15 C16 . 121.01(16)
C14 C15 H15 . 119.5
C16 C15 H15 . 119.5
C11 C16 C15 . 119.12(16)
C11 C16 H16 . 120.4
C15 C16 H16 . 120.4
C17 O2 H2A . 109.5
O3B C17 O2 . 117.6(6)
O3A C17 O2 . 120.5(3)
O3B C17 C18 . 120.5(3)
O3A C17 C18 . 122.7(2)
O2 C17 C18 . 114.98(13)
C17 C18 C19 . 114.09(13)
C17 C18 H18A . 108.7
C19 C18 H18A . 108.7
C17 C18 H18B . 108.7
C19 C18 H18B . 108.7
H18A C18 H18B . 107.6
C19 C19 C18 3_665 112.99(16)
C19 C19 H19A 3_665 109.0
C18 C19 H19A . 109.0
C19 C19 H19B 3_665 109.0
C18 C19 H19B . 109.0
H19A C19 H19B . 107.8

loop_
_geom_bond_atom_site_label_1
_geom_bond_atom_site_label_2
_geom_bond_site_symmetry_2
_geom_bond_distance
O1A C10 . 1.247(6)
O1B C10 . 1.221(6)
N1 C6 . 1.3424(17)
N1 C2 . 1.3489(17)
N3 C2 . 1.3125(19)
N3 C4 . 1.3401(18)
N6 C10 . 1.3551(18)
N6 C6 . 1.3926(16)
N6 H6 . 0.8600
N7 C8 . 1.3415(17)
N7 C5 . 1.3712(17)
N7 H7 . 0.8601
N9 C8 . 1.3175(19)
N9 C4 . 1.3684(18)
C2 H2 . 0.9300
C4 C5 . 1.4096(17)
C5 C6 . 1.3931(18)
C8 H8 . 0.9300
C10 C11 . 1.4924(18)
C11 C16 . 1.376(2)
C11 C12 . 1.380(2)
C12 C13 . 1.378(2)
C12 H12 . 0.9300
C13 C14 . 1.363(3)
C13 H13 . 0.9300
C14 C15 . 1.365(3)
C14 H14 . 0.9300
C15 C16 . 1.390(2)
C15 H15 . 0.9300
C16 H16 . 0.9300
O2 C17 . 1.2923(18)
O2 H2A . 0.8200
O3A C17 . 1.230(4)
O3B C17 . 1.223(6)
C17 C18 . 1.495(2)
C18 C19 . 1.509(2)
C18 H18A . 0.9700
C18 H18B . 0.9700
C19 C19 3_665 1.506(3)
C19 H19A . 0.9700
C19 H19B . 0.9700

loop_
_geom_hbond_atom_site_label_D
_geom_hbond_atom_site_label_H
_geom_hbond_atom_site_label_A
_geom_hbond_site_symmetry_A
_geom_hbond_distance_DH
_geom_hbond_distance_HA
_geom_hbond_distance_DA
_geom_hbond_angle_DHA
O2 H2A N1 1_655 0.82 1.92 2.7327(19) 175.0
N6 H6 O3A 1_455 0.86 2.09 2.904(11) 157.0
N7 H7 O1A . 0.86 2.04 2.616(16) 124.0
N7 H7 N9 2_755 0.86 2.17 2.9271(17) 146.0
C19 H19B O3A 3_765 0.97 2.54 3.481(11) 164
C2 H2 Cg3 1_545 0.93 2.94 3.4611(16) 117

loop_
_geom_torsion_atom_site_label_1
_geom_torsion_atom_site_label_2
_geom_torsion_atom_site_label_3
_geom_torsion_atom_site_label_4
_geom_torsion_site_symmetry_4
_geom_torsion
C4 N3 C2 N1 . 0.6(3)
C6 N1 C2 N3 . -0.5(3)
C2 N3 C4 N9 . -179.85(15)
C2 N3 C4 C5 . -0.1(2)
C8 N9 C4 N3 . 179.82(16)
C8 N9 C4 C5 . 0.06(18)
C8 N7 C5 C6 . -179.15(18)
C8 N7 C5 C4 . -0.01(16)
N3 C4 C5 N7 . -179.79(15)
N9 C4 C5 N7 . -0.03(17)
N3 C4 C5 C6 . -0.4(2)
N9 C4 C5 C6 . 179.31(13)
C2 N1 C6 N6 . 178.40(13)
C2 N1 C6 C5 . -0.2(2)
C10 N6 C6 N1 . -175.34(15)
C10 N6 C6 C5 . 3.0(3)
N7 C5 C6 N1 . 179.62(16)
C4 C5 C6 N1 . 0.6(2)
N7 C5 C6 N6 . 1.3(3)
C4 C5 C6 N6 . -177.74(14)
C4 N9 C8 N7 . -0.08(19)
C5 N7 C8 N9 . 0.06(19)
C6 N6 C10 O1B . -23.5(8)
C6 N6 C10 O1A . 13.7(14)
C6 N6 C10 C11 . 173.08(14)
O1B C10 C11 C16 . -138.8(8)
O1A C10 C11 C16 . -175.5(14)
N6 C10 C11 C16 . 24.5(3)
O1B C10 C11 C12 . 40.7(9)
O1A C10 C11 C12 . 4.0(14)
N6 C10 C11 C12 . -156.02(16)
C16 C11 C12 C13 . -2.8(3)
C10 C11 C12 C13 . 177.68(17)
C11 C12 C13 C14 . 1.8(3)
C12 C13 C14 C15 . 0.0(3)
C13 C14 C15 C16 . -0.7(3)
C12 C11 C16 C15 . 2.0(3)
C10 C11 C16 C15 . -178.52(16)
C14 C15 C16 C11 . -0.3(3)
O3B C17 C18 C19 . 26.0(16)
O3A C17 C18 C19 . -19.2(10)
O2 C17 C18 C19 . 176.05(16)
C17 C18 C19 C19 3_665 -176.11(18)

_cod_database_fobs_code 2241684
